data_8102289
loop_
_publ_author_name
'Wolfgang Frey'
'Robert Sardzik'
'Volker J\"ager'

_publ_section_title
;
 Crystal structure of
 2,3-di-O-acetyl-5,6-dideoxy-\a-D-lyxo-5-hexenofuranose, C10H14O6
;
_journal_issue 3
_journal_name_full 'Zeitschrift f\"ur Kristallographie - New Crystal Structures'
_journal_page_first 253
_journal_volume 223
_journal_year 2008
_chemical_formula_moiety 'C10 H14 O6'
_chemical_formula_sum 'C10 H14 O6'
_chemical_formula_weight 230.21
_chemical_name_systematic
; 
  2,3-di-O-acetyl-5,6-dideoxy-a-D-lyxo-5-hexenofuranose
;
_space_group_IT_number 4
_symmetry_cell_setting monoclinic
_symmetry_space_group_name_Hall 'P 2yb'
_symmetry_space_group_name_H-M 'P 1 21 1'
_atom_sites_solution_hydrogens geom
_atom_sites_solution_primary direct
_atom_sites_solution_secondary difmap
_audit_creation_method SHELXL-97
_cell_angle_alpha 90.00
_cell_angle_beta 101.021(14)
_cell_angle_gamma 90.00
_cell_formula_units_Z 2
_cell_length_a 8.1953(18)
_cell_length_b 8.6724(19)
_cell_length_c 8.4792(13)
_cell_measurement_reflns_used 28
_cell_measurement_temperature 293(2)
_cell_measurement_theta_max 18
_cell_measurement_theta_min 15
_cell_volume 591.5(2)
_computing_cell_refinement 'Siemens P3/PC Data Collection System'
_computing_data_collection 'Siemens P3/PC Data Collection System'
_computing_data_reduction 'SHELXTL-PLUS, XDISK (Sheldrick, 1991)'
_computing_molecular_graphics 'SHELXTL-PLUS, XP (Sheldrick, 1991)'
_computing_structure_refinement 'SHELXL-97 (Sheldrick, 1997)'
_computing_structure_solution 'SHELXS-97 (Sheldrick, 1990)'
_diffrn_ambient_temperature 293(2)
_diffrn_measured_fraction_theta_full 1.000
_diffrn_measured_fraction_theta_max 1.000
_diffrn_measurement_device_type 'Nicolet P3'
_diffrn_measurement_method Wyckoff-Scan
_diffrn_radiation_monochromator graphite
_diffrn_radiation_source 'fine-focus sealed tube'
_diffrn_radiation_type MoK\a
_diffrn_radiation_wavelength 0.71073
_diffrn_reflns_av_R_equivalents 0.0457
_diffrn_reflns_av_sigmaI/netI 0.0474
_diffrn_reflns_limit_h_max 12
_diffrn_reflns_limit_h_min -12
_diffrn_reflns_limit_k_max 13
_diffrn_reflns_limit_k_min -13
_diffrn_reflns_limit_l_max 12
_diffrn_reflns_limit_l_min -12
_diffrn_reflns_number 8521
_diffrn_reflns_theta_full 32.48
_diffrn_reflns_theta_max 32.48
_diffrn_reflns_theta_min 2.45
_diffrn_standards_decay_% 2
_diffrn_standards_interval_count 50
_diffrn_standards_number 3
_exptl_absorpt_coefficient_mu 0.108
_exptl_absorpt_correction_type none
_exptl_crystal_colour colourless
_exptl_crystal_density_diffrn 1.293
_exptl_crystal_density_method 'not measured'
_exptl_crystal_description block
_exptl_crystal_F_000 244
_exptl_crystal_size_max 0.7
_exptl_crystal_size_mid 0.5
_exptl_crystal_size_min 0.3
_refine_diff_density_max 0.203
_refine_diff_density_min -0.179
_refine_diff_density_rms 0.037
_refine_ls_abs_structure_details 'Flack H D (1983), Acta Cryst. A39, 876-881'
_refine_ls_abs_structure_Flack 0.1(10)
_refine_ls_extinction_coef 0.074(8)
_refine_ls_extinction_expression Fc^*^=kFc[1+0.001xFc^2^\l^3^/sin(2\q)]^-1/4^
_refine_ls_extinction_method SHELXL
_refine_ls_goodness_of_fit_ref 1.110
_refine_ls_hydrogen_treatment mixed
_refine_ls_matrix_type full
_refine_ls_number_parameters 178
_refine_ls_number_reflns 4266
_refine_ls_number_restraints 1
_refine_ls_restrained_S_all 1.110
_refine_ls_R_factor_all 0.0683
_refine_ls_R_factor_gt 0.0509
_refine_ls_shift/su_max 0.000
_refine_ls_shift/su_mean 0.000
_refine_ls_structure_factor_coef Fsqd
_refine_ls_weighting_details 'calc w=1/[\s^2^(Fo^2^)+(0.0516P)^2^+0.0402P] where P=(Fo^2^+2Fc^2^)/3'
_refine_ls_weighting_scheme calc
_refine_ls_wR_factor_gt 0.1231
_refine_ls_wR_factor_ref 0.1310
_reflns_number_gt 3354
_reflns_number_total 4266
_reflns_threshold_expression >2sigma(I)
_cod_data_source_file 1267-2274.cff
_cod_data_source_block wf1140rs
_cod_original_sg_symbol_H-M P2(1)
_cod_database_code 8102289

loop_
_symmetry_equiv_pos_as_xyz
'x, y, z'
'-x, y+1/2, -z'

loop_
_atom_site_label
_atom_site_type_symbol
_atom_site_fract_x
_atom_site_fract_y
_atom_site_fract_z
_atom_site_U_iso_or_equiv
_atom_site_adp_type
_atom_site_occupancy
_atom_site_symmetry_multiplicity
_atom_site_calc_flag
_atom_site_refinement_flags
_atom_site_disorder_assembly
_atom_site_disorder_group
O1 O 0.38330(14) 0.04927(16) 0.57028(14) 0.0467(3) Uani 1 1 d . . .
C1 C 0.41578(19) 0.0891(2) 0.7353(2) 0.0428(4) Uani 1 1 d . . .
H1 H 0.397(3) -0.006(3) 0.790(3) 0.049(6) Uiso 1 1 d . . .
O2 O 0.30962(17) 0.2062(2) 0.76814(18) 0.0597(4) Uani 1 1 d . . .
H2A H 0.212(4) 0.172(4) 0.751(3) 0.072(8) Uiso 1 1 d . . .
C2 C 0.59274(18) 0.1560(2) 0.77162(19) 0.0381(3) Uani 1 1 d . . .
H2 H 0.591(3) 0.260(3) 0.813(3) 0.055(6) Uiso 1 1 d . . .
O3 O 0.69932(14) 0.05893(14) 0.88257(15) 0.0453(3) Uani 1 1 d . . .
C3 C 0.64488(18) 0.16282(19) 0.6072(2) 0.0383(3) Uani 1 1 d . . .
H3 H 0.707(3) 0.251(2) 0.599(2) 0.039(5) Uiso 1 1 d . . .
C4 C 0.47748(19) 0.1540(2) 0.4913(2) 0.0415(3) Uani 1 1 d . . .
H4 H 0.434(2) 0.255(3) 0.487(3) 0.042(5) Uiso 1 1 d . . .
O4 O 0.7990(3) 0.2627(2) 1.0328(2) 0.0847(6) Uani 1 1 d . . .
O5 O 0.73748(13) 0.02639(14) 0.58122(15) 0.0429(3) Uani 1 1 d . . .
C5 C 0.7992(2) 0.1279(3) 1.0084(2) 0.0529(5) Uani 1 1 d . . .
O6 O 0.97303(15) 0.13999(19) 0.7027(2) 0.0599(4) Uani 1 1 d . . .
C6 C 0.9068(3) 0.0107(4) 1.1075(3) 0.0805(8) Uani 1 1 d . . .
H6A H 0.8822 -0.0898 1.0615 0.121 Uiso 0.50 1 calc PR . .
H6B H 0.8857 0.0118 1.2151 0.121 Uiso 0.50 1 calc PR . .
H6C H 1.0216 0.0347 1.1097 0.121 Uiso 0.50 1 calc PR . .
H6D H 0.9774 0.0609 1.1960 0.121 Uiso 0.50 1 calc PR . .
H6E H 0.9739 -0.0407 1.0425 0.121 Uiso 0.50 1 calc PR . .
H6F H 0.8381 -0.0636 1.1478 0.121 Uiso 0.50 1 calc PR . .
C7 C 0.90212(19) 0.0306(2) 0.6353(2) 0.0460(4) Uani 1 1 d . . .
C8 C 0.9821(3) -0.1167(3) 0.5991(3) 0.0686(6) Uani 1 1 d . . .
H8A H 0.8985 -0.1860 0.5446 0.103 Uiso 0.50 1 calc PR . .
H8B H 1.0377 -0.1631 0.6976 0.103 Uiso 0.50 1 calc PR . .
H8C H 1.0613 -0.0958 0.5318 0.103 Uiso 0.50 1 calc PR . .
H8D H 1.0998 -0.1106 0.6381 0.103 Uiso 0.50 1 calc PR . .
H8E H 0.9606 -0.1335 0.4851 0.103 Uiso 0.50 1 calc PR . .
H8F H 0.9371 -0.2008 0.6509 0.103 Uiso 0.50 1 calc PR . .
C9 C 0.4803(3) 0.0944(3) 0.3263(3) 0.0564(5) Uani 1 1 d . . .
H9 H 0.545(4) 0.000(5) 0.320(4) 0.105(11) Uiso 1 1 d . . .
C10 C 0.4048(5) 0.1606(5) 0.1971(3) 0.0860(8) Uani 1 1 d . . .
H10A H 0.351(5) 0.262(5) 0.206(5) 0.115(12) Uiso 1 1 d . . .
H10B H 0.414(5) 0.107(5) 0.090(5) 0.111(12) Uiso 1 1 d . . .

loop_
_atom_site_aniso_label
_atom_site_aniso_U_11
_atom_site_aniso_U_22
_atom_site_aniso_U_33
_atom_site_aniso_U_23
_atom_site_aniso_U_13
_atom_site_aniso_U_12
O1 0.0348(5) 0.0612(8) 0.0432(6) -0.0103(6) 0.0053(4) -0.0107(5)
C1 0.0306(6) 0.0563(10) 0.0414(8) -0.0049(7) 0.0063(5) -0.0043(6)
O2 0.0321(6) 0.0867(11) 0.0605(8) -0.0215(7) 0.0090(5) 0.0043(6)
C2 0.0291(5) 0.0441(7) 0.0394(7) -0.0028(7) 0.0021(5) -0.0003(6)
O3 0.0401(6) 0.0469(7) 0.0446(6) 0.0003(5) -0.0026(5) -0.0010(5)
C3 0.0301(6) 0.0384(7) 0.0463(8) -0.0012(6) 0.0074(5) -0.0015(6)
C4 0.0364(6) 0.0465(8) 0.0400(7) -0.0013(7) 0.0037(5) 0.0047(7)
O4 0.0996(14) 0.0646(11) 0.0719(11) -0.0133(8) -0.0290(10) -0.0094(10)
O5 0.0325(5) 0.0446(6) 0.0517(6) -0.0046(5) 0.0080(4) 0.0034(5)
C5 0.0447(8) 0.0649(13) 0.0438(8) 0.0048(8) -0.0046(7) -0.0093(8)
O6 0.0317(5) 0.0668(9) 0.0808(10) -0.0061(8) 0.0099(6) -0.0040(6)
C6 0.0731(15) 0.0815(17) 0.0718(15) 0.0175(13) -0.0242(12) 0.0013(13)
C7 0.0338(7) 0.0596(11) 0.0460(8) 0.0039(8) 0.0110(6) 0.0050(7)
C8 0.0543(12) 0.0808(16) 0.0690(14) -0.0070(11) 0.0072(10) 0.0259(11)
C9 0.0550(10) 0.0693(13) 0.0437(9) -0.0045(9) 0.0064(7) 0.0046(9)
C10 0.105(2) 0.102(2) 0.0459(11) 0.0047(14) 0.0031(12) 0.0125(19)

loop_
_atom_type_symbol
_atom_type_description
_atom_type_scat_dispersion_real
_atom_type_scat_dispersion_imag
_atom_type_scat_source
C C 0.0033 0.0016 'International Tables Vol C Tables 4.2.6.8 and 6.1.1.4'
H H 0.0000 0.0000 'International Tables Vol C Tables 4.2.6.8 and 6.1.1.4'
O O 0.0106 0.0060 'International Tables Vol C Tables 4.2.6.8 and 6.1.1.4'

loop_
_geom_angle_atom_site_label_1
_geom_angle_atom_site_label_2
_geom_angle_atom_site_label_3
_geom_angle
_geom_angle_site_symmetry_1
_geom_angle_site_symmetry_3
_geom_angle_publ_flag
C1 O1 C4 106.85(13) . . ?
O2 C1 O1 111.52(15) . . ?
O2 C1 C2 106.56(15) . . ?
O1 C1 C2 106.35(13) . . ?
O2 C1 H1 110.9(14) . . ?
O1 C1 H1 104.4(13) . . ?
C2 C1 H1 117.1(13) . . ?
C1 O2 H2A 108(2) . . ?
O3 C2 C3 112.29(13) . . ?
O3 C2 C1 110.12(14) . . ?
C3 C2 C1 104.39(13) . . ?
O3 C2 H2 110.9(14) . . ?
C3 C2 H2 108.7(14) . . ?
C1 C2 H2 110.2(14) . . ?
C5 O3 C2 117.37(15) . . ?
O5 C3 C4 107.10(13) . . ?
O5 C3 C2 110.62(14) . . ?
C4 C3 C2 102.14(12) . . ?
O5 C3 H3 110.4(13) . . ?
C4 C3 H3 115.5(12) . . ?
C2 C3 H3 110.8(12) . . ?
O1 C4 C9 108.84(15) . . ?
O1 C4 C3 103.18(13) . . ?
C9 C4 C3 116.48(15) . . ?
O1 C4 H4 111.7(13) . . ?
C9 C4 H4 111.2(13) . . ?
C3 C4 H4 105.3(13) . . ?
C7 O5 C3 116.69(14) . . ?
O4 C5 O3 123.51(19) . . ?
O4 C5 C6 126.3(2) . . ?
O3 C5 C6 110.2(2) . . ?
C5 C6 H6A 109.5 . . ?
C5 C6 H6B 109.5 . . ?
H6A C6 H6B 109.5 . . ?
C5 C6 H6C 109.5 . . ?
H6A C6 H6C 109.5 . . ?
H6B C6 H6C 109.5 . . ?
C5 C6 H6D 109.5 . . ?
H6A C6 H6D 141.1 . . ?
H6B C6 H6D 56.3 . . ?
H6C C6 H6D 56.3 . . ?
C5 C6 H6E 109.5 . . ?
H6A C6 H6E 56.3 . . ?
H6B C6 H6E 141.1 . . ?
H6C C6 H6E 56.3 . . ?
H6D C6 H6E 109.5 . . ?
C5 C6 H6F 109.5 . . ?
H6A C6 H6F 56.3 . . ?
H6B C6 H6F 56.3 . . ?
H6C C6 H6F 141.1 . . ?
H6D C6 H6F 109.5 . . ?
H6E C6 H6F 109.5 . . ?
O6 C7 O5 123.33(17) . . ?
O6 C7 C8 125.65(17) . . ?
O5 C7 C8 111.01(18) . . ?
C7 C8 H8A 109.5 . . ?
C7 C8 H8B 109.5 . . ?
H8A C8 H8B 109.5 . . ?
C7 C8 H8C 109.5 . . ?
H8A C8 H8C 109.5 . . ?
H8B C8 H8C 109.5 . . ?
C7 C8 H8D 109.5 . . ?
H8A C8 H8D 141.1 . . ?
H8B C8 H8D 56.3 . . ?
H8C C8 H8D 56.3 . . ?
C7 C8 H8E 109.5 . . ?
H8A C8 H8E 56.3 . . ?
H8B C8 H8E 141.1 . . ?
H8C C8 H8E 56.3 . . ?
H8D C8 H8E 109.5 . . ?
C7 C8 H8F 109.5 . . ?
H8A C8 H8F 56.3 . . ?
H8B C8 H8F 56.3 . . ?
H8C C8 H8F 141.1 . . ?
H8D C8 H8F 109.5 . . ?
H8E C8 H8F 109.5 . . ?
C10 C9 C4 123.5(3) . . ?
C10 C9 H9 120(2) . . ?
C4 C9 H9 116(2) . . ?
C9 C10 H10A 119(2) . . ?
C9 C10 H10B 116(2) . . ?
H10A C10 H10B 125(3) . . ?

loop_
_geom_bond_atom_site_label_1
_geom_bond_atom_site_label_2
_geom_bond_distance
_geom_bond_site_symmetry_2
_geom_bond_publ_flag
O1 C1 1.417(2) . ?
O1 C4 1.438(2) . ?
C1 O2 1.399(2) . ?
C1 C2 1.537(2) . ?
C1 H1 0.98(2) . ?
O2 H2A 0.84(3) . ?
C2 O3 1.4292(19) . ?
C2 C3 1.536(2) . ?
C2 H2 0.97(3) . ?
O3 C5 1.354(2) . ?
C3 O5 1.445(2) . ?
C3 C4 1.529(2) . ?
C3 H3 0.93(2) . ?
C4 C9 1.496(3) . ?
C4 H4 0.94(2) . ?
O4 C5 1.187(3) . ?
O5 C7 1.3400(19) . ?
C5 C6 1.495(3) . ?
O6 C7 1.199(2) . ?
C6 H6A 0.9600 . ?
C6 H6B 0.9600 . ?
C6 H6C 0.9600 . ?
C6 H6D 0.9600 . ?
C6 H6E 0.9600 . ?
C6 H6F 0.9600 . ?
C7 C8 1.494(3) . ?
C8 H8A 0.9600 . ?
C8 H8B 0.9600 . ?
C8 H8C 0.9600 . ?
C8 H8D 0.9600 . ?
C8 H8E 0.9600 . ?
C8 H8F 0.9600 . ?
C9 C10 1.286(4) . ?
C9 H9 0.98(4) . ?
C10 H10A 0.99(4) . ?
C10 H10B 1.04(4) . ?

loop_
_geom_torsion_atom_site_label_1
_geom_torsion_atom_site_label_2
_geom_torsion_atom_site_label_3
_geom_torsion_atom_site_label_4
_geom_torsion
_geom_torsion_site_symmetry_1
_geom_torsion_site_symmetry_2
_geom_torsion_site_symmetry_3
_geom_torsion_site_symmetry_4
_geom_torsion_publ_flag
C4 O1 C1 O2 85.95(16) . . . . ?
C4 O1 C1 C2 -29.83(18) . . . . ?
O2 C1 C2 O3 125.58(15) . . . . ?
O1 C1 C2 O3 -115.33(15) . . . . ?
O2 C1 C2 C3 -113.70(15) . . . . ?
O1 C1 C2 C3 5.39(18) . . . . ?
C3 C2 O3 C5 110.87(17) . . . . ?
C1 C2 O3 C5 -133.28(16) . . . . ?
O3 C2 C3 O5 24.46(17) . . . . ?
C1 C2 C3 O5 -94.80(15) . . . . ?
O3 C2 C3 C4 138.19(13) . . . . ?
C1 C2 C3 C4 18.92(17) . . . . ?
C1 O1 C4 C9 166.63(15) . . . . ?
C1 O1 C4 C3 42.31(16) . . . . ?
O5 C3 C4 O1 79.53(15) . . . . ?
C2 C3 C4 O1 -36.77(16) . . . . ?
O5 C3 C4 C9 -39.6(2) . . . . ?
C2 C3 C4 C9 -155.92(18) . . . . ?
C4 C3 O5 C7 161.60(14) . . . . ?
C2 C3 O5 C7 -87.86(16) . . . . ?
C2 O3 C5 O4 2.2(3) . . . . ?
C2 O3 C5 C6 -177.56(19) . . . . ?
C3 O5 C7 O6 0.2(3) . . . . ?
C3 O5 C7 C8 -179.43(17) . . . . ?
O1 C4 C9 C10 111.3(3) . . . . ?
C3 C4 C9 C10 -132.7(3) . . . . ?
